data_4076459
loop_
_publ_author_name
'Arnold, Nicole'
'Braunschweig, Holger'
'Brenner, Peter'
'Jimenez-Halla, J. Oscar C.'
'Kupfer, Thomas'
'Radacki, Krzysztof'

_publ_section_title
;
 Reactivity of Boryl Complexes: Synthesis and Structure of New Neutral and
 Cationic Platinum Boryls and Borylenes
;
_journal_issue 5
_journal_name_full Organometallics
_journal_page_first 1897
_journal_paper_doi 10.1021/om2012248
_journal_volume 31
_journal_year 2012
_chemical_formula_moiety 'C40 H75 B Br N2 P2 Pt, 0.5(B12 Cl12), C7 H8, C H2 Cl2 '
_chemical_formula_sum 'C48 H85 B7 Br Cl8 N2 P2 Pt'
_chemical_formula_weight 1386.39
_chemical_name_common
;
?
;
_chemical_name_systematic
; 
?
;
_space_group_IT_number 14
_symmetry_cell_setting monoclinic
_symmetry_space_group_name_Hall '-P 2yn'
_symmetry_space_group_name_H-M 'P 1 21/n 1'
_atom_sites_solution_hydrogens geom
_atom_sites_solution_primary direct
_atom_sites_solution_secondary difmap
_audit_creation_method SHELXL-97
_cell_angle_alpha 90.00
_cell_angle_beta 94.89(5)
_cell_angle_gamma 90.00
_cell_formula_units_Z 4
_cell_length_a 13.915(8)
_cell_length_b 27.088(12)
_cell_length_c 16.082(10)
_cell_measurement_reflns_used 1010
_cell_measurement_temperature 173(2)
_cell_measurement_theta_max 28.18
_cell_measurement_theta_min 2.52
_cell_volume 6040(6)
_computing_cell_refinement 'Saint+ NT ver. 6.45 (Bruker AXS)'
_computing_data_collection 'Smart NT ver. 5.63 (Bruker AXS)'
_computing_data_reduction 'Saint+ NT ver. 6.45 (Bruker AXS)'
_computing_molecular_graphics 'XP ver. 5.1 (Bruker AXS, 1998)'
_computing_publication_material 'SHELXL-97 (Sheldrick, 2008)'
_computing_structure_refinement 'SHELXL-97 (Sheldrick, 1997)'
_computing_structure_solution 'SHELXS-97 (Sheldrick, 1990)'
_diffrn_ambient_temperature 173(2)
_diffrn_measured_fraction_theta_full 1.000
_diffrn_measured_fraction_theta_max 0.994
_diffrn_measurement_device_type 'Bruker APEX-I CCD'
_diffrn_measurement_method '\f and \w scans'
_diffrn_radiation_monochromator graphite
_diffrn_radiation_source 'sealed tube'
_diffrn_radiation_type MoK\a
_diffrn_radiation_wavelength 0.71073
_diffrn_reflns_av_R_equivalents 0.0592
_diffrn_reflns_av_sigmaI/netI 0.0364
_diffrn_reflns_limit_h_max 18
_diffrn_reflns_limit_h_min -18
_diffrn_reflns_limit_k_max 36
_diffrn_reflns_limit_k_min -36
_diffrn_reflns_limit_l_max 21
_diffrn_reflns_limit_l_min -21
_diffrn_reflns_number 101593
_diffrn_reflns_theta_full 26.00
_diffrn_reflns_theta_max 28.43
_diffrn_reflns_theta_min 1.65
_exptl_absorpt_coefficient_mu 3.426
_exptl_absorpt_correction_T_max 0.7457
_exptl_absorpt_correction_T_min 0.5255
_exptl_absorpt_correction_type multi-scan
_exptl_absorpt_process_details 'Sadabs 2008/1 (Brucker 2008)'
_exptl_crystal_colour yellow
_exptl_crystal_density_diffrn 1.525
_exptl_crystal_density_method 'not measured'
_exptl_crystal_description block
_exptl_crystal_F_000 2804
_exptl_crystal_size_max 0.18
_exptl_crystal_size_mid 0.15
_exptl_crystal_size_min 0.12
_refine_diff_density_max 1.756
_refine_diff_density_min -1.397
_refine_diff_density_rms 0.107
_refine_ls_extinction_method none
_refine_ls_goodness_of_fit_ref 1.055
_refine_ls_hydrogen_treatment constr
_refine_ls_matrix_type full
_refine_ls_number_parameters 596
_refine_ls_number_reflns 15124
_refine_ls_number_restraints 0
_refine_ls_restrained_S_all 1.055
_refine_ls_R_factor_all 0.0413
_refine_ls_R_factor_gt 0.0348
_refine_ls_shift/su_max 0.003
_refine_ls_shift/su_mean 0.000
_refine_ls_structure_factor_coef Fsqd
_refine_ls_weighting_details 'calc w=1/[\s^2^(Fo^2^)+(0.0411P)^2^+8.7191P] where P=(Fo^2^+2Fc^2^)/3'
_refine_ls_weighting_scheme calc
_refine_ls_wR_factor_gt 0.0875
_refine_ls_wR_factor_ref 0.0908
_reflns_number_gt 13260
_reflns_number_total 15124
_reflns_threshold_expression >2sigma(I)
_cod_data_source_file om2012248_si_002.cif
_cod_data_source_block 8
_cod_depositor_comments
;
The following automatic conversions were performed:

'_symmetry_cell_setting' value 'Monoclinic' changed to 'monoclinic'
according to /home/saulius/struct/CIF-dictionaries/cif_core.dic
dictionary named 'cif_core.dic' version 2.4.1 from 2010-06-29.

Automatic conversion script
Id: cif_fix_values 1715 2011-07-08 13:25:40Z adriana 
;
_cod_original_sg_symbol_H-M P2(1)/n
_cod_database_code 4076459

loop_
_symmetry_equiv_pos_as_xyz
'x, y, z'
'-x+1/2, y+1/2, -z+1/2'
'-x, -y, -z'
'x-1/2, -y-1/2, z-1/2'

loop_
_atom_site_label
_atom_site_type_symbol
_atom_site_fract_x
_atom_site_fract_y
_atom_site_fract_z
_atom_site_U_iso_or_equiv
_atom_site_adp_type
_atom_site_occupancy
_atom_site_symmetry_multiplicity
_atom_site_calc_flag
_atom_site_refinement_flags
Pt1 Pt 0.897222(8) 0.147854(4) 0.313387(7) 0.02165(4) Uani 1 1 d .
P1 P 1.01441(6) 0.09993(3) 0.25508(5) 0.02374(16) Uani 1 1 d .
P2 P 0.77257(6) 0.18052(3) 0.38604(5) 0.02507(17) Uani 1 1 d .
Br1 Br 1.03523(3) 0.141970(14) 0.50380(2) 0.03843(9) Uani 1 1 d .
B1 B 0.9973(3) 0.17650(15) 0.3967(2) 0.0281(7) Uani 1 1 d .
C1_1 C 1.1400(2) 0.10697(13) 0.3021(2) 0.0282(7) Uani 1 1 d .
H1_1 H 1.1343 0.1133 0.3628 0.034 Uiso 1 1 calc R
C2_1 C 1.1901(3) 0.15264(14) 0.2703(2) 0.0331(8) Uani 1 1 d .
H2A_1 H 1.1464 0.1814 0.2710 0.040 Uiso 1 1 calc R
H2B_1 H 1.2055 0.1471 0.2121 0.040 Uiso 1 1 calc R
C3_1 C 1.2832(3) 0.16324(17) 0.3256(3) 0.0430(9) Uani 1 1 d .
H3A_1 H 1.3153 0.1927 0.3043 0.052 Uiso 1 1 calc R
H3B_1 H 1.2673 0.1704 0.3832 0.052 Uiso 1 1 calc R
C4_1 C 1.3513(3) 0.11934(18) 0.3263(3) 0.0483(10) Uani 1 1 d .
H4A_1 H 1.3734 0.1148 0.2699 0.058 Uiso 1 1 calc R
H4B_1 H 1.4086 0.1260 0.3655 0.058 Uiso 1 1 calc R
C5_1 C 1.3025(3) 0.07240(17) 0.3524(3) 0.0429(9) Uani 1 1 d .
H5A_1 H 1.2890 0.0752 0.4116 0.052 Uiso 1 1 calc R
H5B_1 H 1.3469 0.0442 0.3474 0.052 Uiso 1 1 calc R
C6_1 C 1.2081(3) 0.06224(14) 0.2991(2) 0.0358(8) Uani 1 1 d .
H6A_1 H 1.1766 0.0326 0.3204 0.043 Uiso 1 1 calc R
H6B_1 H 1.2218 0.0558 0.2407 0.043 Uiso 1 1 calc R
C1_2 C 1.0090(2) 0.10558(13) 0.1402(2) 0.0283(7) Uani 1 1 d .
H1_2 H 0.9428 0.0941 0.1201 0.034 Uiso 1 1 calc R
C2_2 C 1.0148(3) 0.15852(14) 0.1075(2) 0.0352(8) Uani 1 1 d .
H2A_2 H 0.9692 0.1798 0.1351 0.042 Uiso 1 1 calc R
H2B_2 H 1.0807 0.1716 0.1209 0.042 Uiso 1 1 calc R
C3_2 C 0.9901(3) 0.15951(17) 0.0133(2) 0.0415(9) Uani 1 1 d .
H3A_2 H 0.9221 0.1492 0.0006 0.050 Uiso 1 1 calc R
H3B_2 H 0.9967 0.1937 -0.0074 0.050 Uiso 1 1 calc R
C4_2 C 1.0554(3) 0.12541(18) -0.0316(3) 0.0480(10) Uani 1 1 d .
H4A_2 H 1.1225 0.1379 -0.0243 0.058 Uiso 1 1 calc R
H4B_2 H 1.0348 0.1254 -0.0921 0.058 Uiso 1 1 calc R
C5_2 C 1.0524(3) 0.07288(17) 0.0018(2) 0.0435(9) Uani 1 1 d .
H5A_2 H 1.0986 0.0521 -0.0261 0.052 Uiso 1 1 calc R
H5B_2 H 0.9870 0.0590 -0.0113 0.052 Uiso 1 1 calc R
C6_2 C 1.0778(3) 0.07146(15) 0.0963(2) 0.0345(8) Uani 1 1 d .
H6A_2 H 1.1453 0.0824 0.1094 0.041 Uiso 1 1 calc R
H6B_2 H 1.0720 0.0372 0.1169 0.041 Uiso 1 1 calc R
C1_3 C 0.9871(2) 0.03399(13) 0.2718(2) 0.0284(7) Uani 1 1 d .
H1_3 H 1.0435 0.0147 0.2547 0.034 Uiso 1 1 calc R
C2_3 C 0.8977(3) 0.01440(14) 0.2200(3) 0.0388(8) Uani 1 1 d .
H2A_3 H 0.8396 0.0322 0.2353 0.047 Uiso 1 1 calc R
H2B_3 H 0.9043 0.0201 0.1599 0.047 Uiso 1 1 calc R
C3_3 C 0.8867(3) -0.04079(15) 0.2363(3) 0.0464(10) Uani 1 1 d .
H3A_3 H 0.8280 -0.0532 0.2037 0.056 Uiso 1 1 calc R
H3B_3 H 0.9429 -0.0586 0.2172 0.056 Uiso 1 1 calc R
C4_3 C 0.8794(4) -0.05122(17) 0.3280(3) 0.0583(13) Uani 1 1 d .
H4A_3 H 0.8759 -0.0873 0.3367 0.070 Uiso 1 1 calc R
H4B_3 H 0.8195 -0.0363 0.3457 0.070 Uiso 1 1 calc R
C5_3 C 0.9654(4) -0.03056(16) 0.3812(3) 0.0562(13) Uani 1 1 d .
H5A_3 H 1.0240 -0.0491 0.3695 0.067 Uiso 1 1 calc R
H5B_3 H 0.9552 -0.0353 0.4409 0.067 Uiso 1 1 calc R
C6_3 C 0.9807(4) 0.02408(14) 0.3646(2) 0.0426(9) Uani 1 1 d .
H6A_3 H 1.0409 0.0352 0.3963 0.051 Uiso 1 1 calc R
H6B_3 H 0.9266 0.0433 0.3844 0.051 Uiso 1 1 calc R
C1_4 C 0.7028(2) 0.12856(13) 0.4255(2) 0.0302(7) Uani 1 1 d .
H1_4 H 0.6509 0.1433 0.4570 0.036 Uiso 1 1 calc R
C2_4 C 0.7661(3) 0.09710(16) 0.4877(3) 0.0430(9) Uani 1 1 d .
H2A_4 H 0.8194 0.0823 0.4591 0.052 Uiso 1 1 calc R
H2B_4 H 0.7948 0.1184 0.5333 0.052 Uiso 1 1 calc R
C3_4 C 0.7073(4) 0.05596(18) 0.5247(3) 0.0563(12) Uani 1 1 d .
H3A_4 H 0.7508 0.0350 0.5617 0.068 Uiso 1 1 calc R
H3B_4 H 0.6589 0.0708 0.5588 0.068 Uiso 1 1 calc R
C4_4 C 0.6561(4) 0.02396(18) 0.4561(4) 0.0637(14) Uani 1 1 d .
H4A_4 H 0.7047 0.0061 0.4261 0.076 Uiso 1 1 calc R
H4B_4 H 0.6153 -0.0008 0.4815 0.076 Uiso 1 1 calc R
C5_4 C 0.5940(4) 0.05525(18) 0.3949(3) 0.0535(12) Uani 1 1 d .
H5A_4 H 0.5413 0.0703 0.4238 0.064 Uiso 1 1 calc R
H5B_4 H 0.5645 0.0340 0.3496 0.064 Uiso 1 1 calc R
C6_4 C 0.6529(3) 0.09626(16) 0.3568(3) 0.0439(10) Uani 1 1 d .
H6A_4 H 0.7019 0.0813 0.3235 0.053 Uiso 1 1 calc R
H6B_4 H 0.6096 0.1169 0.3192 0.053 Uiso 1 1 calc R
C1_5 C 0.8085(2) 0.21713(13) 0.4812(2) 0.0288(7) Uani 1 1 d .
H1_5 H 0.8644 0.1988 0.5096 0.035 Uiso 1 1 calc R
C2_5 C 0.7357(3) 0.22190(15) 0.5477(2) 0.0373(8) Uani 1 1 d .
H2A_5 H 0.6808 0.2427 0.5259 0.045 Uiso 1 1 calc R
H2B_5 H 0.7105 0.1889 0.5606 0.045 Uiso 1 1 calc R
C3_5 C 0.7843(3) 0.24502(16) 0.6270(2) 0.0415(9) Uani 1 1 d .
H3A_5 H 0.7356 0.2498 0.6677 0.050 Uiso 1 1 calc R
H3B_5 H 0.8341 0.2221 0.6521 0.050 Uiso 1 1 calc R
C4_5 C 0.8307(3) 0.29410(16) 0.6106(3) 0.0443(10) Uani 1 1 d .
H4A_5 H 0.8664 0.3061 0.6626 0.053 Uiso 1 1 calc R
H4B_5 H 0.7800 0.3186 0.5935 0.053 Uiso 1 1 calc R
C5_5 C 0.9000(3) 0.28963(15) 0.5423(3) 0.0401(9) Uani 1 1 d .
H5A_5 H 0.9263 0.3226 0.5303 0.048 Uiso 1 1 calc R
H5B_5 H 0.9546 0.2679 0.5617 0.048 Uiso 1 1 calc R
C6_5 C 0.8483(3) 0.26836(13) 0.4632(2) 0.0337(8) Uani 1 1 d .
H6A_5 H 0.8938 0.2659 0.4193 0.040 Uiso 1 1 calc R
H6B_5 H 0.7948 0.2905 0.4428 0.040 Uiso 1 1 calc R
C1_6 C 0.6835(2) 0.21532(14) 0.3173(2) 0.0309(7) Uani 1 1 d .
H1_6 H 0.6552 0.1908 0.2756 0.037 Uiso 1 1 calc R
C2_6 C 0.7286(3) 0.25569(15) 0.2657(2) 0.0398(9) Uani 1 1 d .
H2A_6 H 0.7559 0.2820 0.3035 0.048 Uiso 1 1 calc R
H2B_6 H 0.7819 0.2413 0.2365 0.048 Uiso 1 1 calc R
C3_6 C 0.6534(4) 0.27810(19) 0.2015(3) 0.0524(11) Uani 1 1 d .
H3A_6 H 0.6833 0.3052 0.1714 0.063 Uiso 1 1 calc R
H3B_6 H 0.6313 0.2526 0.1602 0.063 Uiso 1 1 calc R
C4_6 C 0.5673(4) 0.2980(2) 0.2430(3) 0.0613(14) Uani 1 1 d .
H4A_6 H 0.5880 0.3262 0.2793 0.074 Uiso 1 1 calc R
H4B_6 H 0.5181 0.3102 0.1996 0.074 Uiso 1 1 calc R
C5_6 C 0.5235(3) 0.2589(2) 0.2942(3) 0.0588(13) Uani 1 1 d .
H5A_6 H 0.4964 0.2324 0.2568 0.071 Uiso 1 1 calc R
H5B_6 H 0.4700 0.2734 0.3228 0.071 Uiso 1 1 calc R
C6_6 C 0.5976(3) 0.23655(17) 0.3592(3) 0.0432(9) Uani 1 1 d .
H6A_6 H 0.5668 0.2100 0.3900 0.052 Uiso 1 1 calc R
H6B_6 H 0.6206 0.2623 0.3998 0.052 Uiso 1 1 calc R
N1_7 N 0.7972(2) 0.13470(12) 0.20479(19) 0.0325(6) Uani 1 1 d .
C1_7 C 0.7616(3) 0.14772(13) 0.1418(2) 0.0308(7) Uani 1 1 d .
C2_7 C 0.7195(3) 0.16829(16) 0.0648(3) 0.0424(9) Uani 1 1 d .
H2A_7 H 0.6496 0.1716 0.0673 0.064 Uiso 1 1 calc R
H2B_7 H 0.7323 0.1464 0.0185 0.064 Uiso 1 1 calc R
H2C_7 H 0.7476 0.2008 0.0561 0.064 Uiso 1 1 calc R
N2_8 N 1.0457(2) 0.22095(11) 0.38490(19) 0.0326(6) Uani 1 1 d .
C1_8 C 1.0227(3) 0.25098(12) 0.3077(2) 0.0327(8) Uani 1 1 d .
H1A_8 H 0.9771 0.2329 0.2692 0.049 Uiso 1 1 calc R
H1B_8 H 1.0821 0.2573 0.2808 0.049 Uiso 1 1 calc R
H1C_8 H 0.9940 0.2825 0.3226 0.049 Uiso 1 1 calc R
C2_8 C 1.1164(3) 0.24513(16) 0.4428(3) 0.0450(10) Uani 1 1 d .
H2A_8 H 1.1260 0.2256 0.4942 0.068 Uiso 1 1 calc R
H2B_8 H 1.0931 0.2781 0.4561 0.068 Uiso 1 1 calc R
H2C_8 H 1.1776 0.2480 0.4174 0.068 Uiso 1 1 calc R
B1_9 B 0.0629(3) 0.51146(15) 0.5930(2) 0.0294(8) Uani 1 1 d .
B2_9 B 0.1140(3) 0.47778(15) 0.5127(2) 0.0274(7) Uani 1 1 d .
B3_9 B 0.0190(3) 0.45122(14) 0.5662(2) 0.0276(7) Uani 1 1 d .
B4_9 B -0.0637(3) 0.49945(15) 0.5849(2) 0.0278(7) Uani 1 1 d .
B5_9 B 0.0192(3) 0.44420(14) 0.4558(2) 0.0274(7) Uani 1 1 d .
B6_9 B -0.0905(3) 0.45797(15) 0.5005(3) 0.0284(8) Uani 1 1 d .
Cl1_9 Cl -0.12969(7) 0.49932(4) 0.67580(6) 0.0423(2) Uani 1 1 d .
Cl2_9 Cl 0.03962(7) 0.38596(3) 0.40757(6) 0.03749(19) Uani 1 1 d .
Cl3_9 Cl -0.18677(7) 0.41430(4) 0.49958(7) 0.0434(2) Uani 1 1 d .
Cl4_9 Cl 0.12813(7) 0.52311(4) 0.69164(6) 0.0437(2) Uani 1 1 d .
Cl5_9 Cl 0.23672(6) 0.45602(4) 0.52480(6) 0.0376(2) Uani 1 1 d .
Cl6_9 Cl 0.03613(6) 0.40060(3) 0.63711(5) 0.0378(2) Uani 1 1 d .
C1_10 C 0.73023(6) 0.60596(3) 0.67803(5) 0.087(2) Uani 1 1 d R
H1A_10 H 0.8070 0.5957 0.6885 0.105 Uiso 1 1 d R
H1B_10 H 0.6991 0.5869 0.6214 0.105 Uiso 1 1 d R
Cl1_10 Cl 0.66856(6) 0.58866(3) 0.76443(5) 0.1905(17) Uani 1 1 d R
Cl2_10 Cl 0.71867(6) 0.67022(3) 0.66561(5) 0.0803(4) Uani 1 1 d R
C1_11 C 0.10489(6) 0.68953(3) 0.93147(5) 0.0834(19) Uani 1 1 d R
C2_11 C 0.00969(6) 0.69298(3) 0.89601(5) 0.0794(18) Uani 1 1 d R
H2_11 H -0.0272 0.7218 0.9045 0.095 Uiso 1 1 calc R
C3_11 C -0.03119(6) 0.65397(3) 0.84806(5) 0.0680(15) Uani 1 1 d R
H3_11 H -0.0958 0.6563 0.8240 0.082 Uiso 1 1 calc R
C4_11 C 0.02314(6) 0.61152(3) 0.83556(5) 0.101(2) Uani 1 1 d R
H4_11 H -0.0046 0.5850 0.8030 0.121 Uiso 1 1 calc R
C5_11 C 0.11834(6) 0.60807(3) 0.87102(5) 0.105(3) Uani 1 1 d R
H5_11 H 0.1552 0.5793 0.8625 0.126 Uiso 1 1 calc R
C6_11 C 0.15921(6) 0.64708(3) 0.91898(5) 0.091(2) Uani 1 1 d R
H6_11 H 0.2238 0.6447 0.9430 0.110 Uiso 1 1 calc R
C7_11 C 0.14926(6) 0.73188(3) 0.98353(5) 0.090(2) Uani 1 1 d R
H7A_11 H 0.1271 0.7634 0.9587 0.135 Uiso 1 1 calc R
H7B_11 H 0.2197 0.7300 0.9850 0.135 Uiso 1 1 calc R
H7C_11 H 0.1296 0.7296 1.0405 0.135 Uiso 1 1 calc R

loop_
_atom_site_aniso_label
_atom_site_aniso_U_11
_atom_site_aniso_U_22
_atom_site_aniso_U_33
_atom_site_aniso_U_23
_atom_site_aniso_U_13
_atom_site_aniso_U_12
Pt1 0.02339(6) 0.02128(6) 0.02024(6) -0.00012(4) 0.00169(4) 0.00165(4)
P1 0.0257(4) 0.0230(4) 0.0229(4) 0.0003(3) 0.0040(3) 0.0029(3)
P2 0.0264(4) 0.0249(4) 0.0242(4) -0.0011(3) 0.0041(3) 0.0025(3)
Br1 0.0453(2) 0.0397(2) 0.02912(18) 0.00304(14) -0.00393(15) 0.00322(16)
B1 0.0291(18) 0.0299(19) 0.0256(18) -0.0012(15) 0.0036(14) 0.0033(15)
C1_1 0.0263(16) 0.0306(17) 0.0275(16) -0.0021(13) 0.0019(12) 0.0026(13)
C2_1 0.0301(17) 0.0361(19) 0.0336(18) 0.0035(15) 0.0051(14) -0.0004(14)
C3_1 0.0340(19) 0.047(2) 0.048(2) -0.0022(19) 0.0026(17) -0.0057(17)
C4_1 0.0279(19) 0.059(3) 0.057(3) -0.002(2) -0.0021(18) 0.0010(18)
C5_1 0.035(2) 0.049(2) 0.043(2) -0.0006(18) -0.0013(16) 0.0115(17)
C6_1 0.0323(18) 0.035(2) 0.039(2) -0.0022(16) -0.0001(15) 0.0102(15)
C1_2 0.0288(16) 0.0330(18) 0.0235(15) 0.0008(13) 0.0045(12) 0.0027(13)
C2_2 0.042(2) 0.0338(19) 0.0301(18) 0.0039(15) 0.0047(15) 0.0039(16)
C3_2 0.049(2) 0.048(2) 0.0273(18) 0.0104(17) 0.0026(16) 0.0076(19)
C4_2 0.055(3) 0.063(3) 0.0261(19) 0.0074(19) 0.0082(17) 0.009(2)
C5_2 0.050(2) 0.053(3) 0.0292(19) -0.0061(17) 0.0110(17) 0.0084(19)
C6_2 0.0387(19) 0.037(2) 0.0285(17) 0.0000(15) 0.0087(14) 0.0099(15)
C1_3 0.0312(16) 0.0257(16) 0.0286(17) -0.0002(13) 0.0054(13) 0.0030(13)
C2_3 0.0360(19) 0.0299(19) 0.049(2) 0.0008(16) -0.0026(16) 0.0006(15)
C3_3 0.045(2) 0.0280(19) 0.065(3) -0.0042(19) -0.003(2) -0.0026(17)
C4_3 0.075(3) 0.033(2) 0.071(3) 0.004(2) 0.023(3) -0.013(2)
C5_3 0.102(4) 0.028(2) 0.039(2) 0.0058(17) 0.013(2) -0.005(2)
C6_3 0.071(3) 0.0277(19) 0.0312(19) 0.0018(15) 0.0146(19) -0.0023(18)
C1_4 0.0296(16) 0.0299(17) 0.0314(18) -0.0005(14) 0.0049(13) -0.0002(14)
C2_4 0.042(2) 0.039(2) 0.048(2) 0.0140(18) 0.0024(18) -0.0010(17)
C3_4 0.054(3) 0.048(3) 0.066(3) 0.024(2) 0.002(2) -0.005(2)
C4_4 0.067(3) 0.038(2) 0.088(4) 0.010(3) 0.019(3) -0.011(2)
C5_4 0.054(3) 0.048(3) 0.059(3) -0.006(2) 0.009(2) -0.022(2)
C6_4 0.051(2) 0.040(2) 0.041(2) -0.0066(18) 0.0074(18) -0.0155(18)
C1_5 0.0312(16) 0.0293(17) 0.0264(16) -0.0027(13) 0.0046(13) 0.0009(13)
C2_5 0.040(2) 0.041(2) 0.0320(19) -0.0051(16) 0.0124(15) -0.0015(16)
C3_5 0.054(2) 0.045(2) 0.0269(18) -0.0039(16) 0.0094(16) 0.0023(19)
C4_5 0.057(3) 0.041(2) 0.036(2) -0.0116(17) 0.0074(18) -0.0008(19)
C5_5 0.044(2) 0.034(2) 0.042(2) -0.0076(17) 0.0040(17) -0.0011(16)
C6_5 0.0390(19) 0.0289(18) 0.0342(19) -0.0051(15) 0.0092(15) -0.0012(15)
C1_6 0.0293(16) 0.0347(18) 0.0284(17) 0.0000(14) 0.0007(13) 0.0079(14)
C2_6 0.046(2) 0.040(2) 0.0335(19) 0.0070(16) 0.0042(16) 0.0089(17)
C3_6 0.062(3) 0.053(3) 0.042(2) 0.013(2) 0.001(2) 0.015(2)
C4_6 0.073(3) 0.061(3) 0.048(3) 0.006(2) -0.005(2) 0.035(3)
C5_6 0.043(2) 0.079(4) 0.054(3) 0.002(3) 0.002(2) 0.030(2)
C6_6 0.037(2) 0.053(3) 0.041(2) 0.0028(18) 0.0084(16) 0.0169(18)
N1_7 0.0313(15) 0.0349(16) 0.0310(16) -0.0044(13) 0.0008(12) 0.0047(12)
C1_7 0.0263(16) 0.0329(18) 0.0326(18) -0.0065(14) -0.0003(13) 0.0001(13)
C2_7 0.048(2) 0.040(2) 0.037(2) 0.0038(17) -0.0068(17) 0.0016(18)
N2_8 0.0341(15) 0.0273(15) 0.0361(16) -0.0037(12) 0.0016(12) -0.0025(12)
C1_8 0.0424(19) 0.0182(15) 0.040(2) 0.0042(14) 0.0180(16) -0.0019(14)
C2_8 0.043(2) 0.039(2) 0.052(2) -0.0116(19) -0.0008(18) -0.0090(18)
B1_9 0.0256(17) 0.032(2) 0.0299(19) 0.0015(15) -0.0009(14) -0.0015(15)
B2_9 0.0226(16) 0.0286(19) 0.0308(19) 0.0057(15) 0.0015(14) 0.0003(14)
B3_9 0.0270(17) 0.0262(18) 0.0293(18) 0.0059(15) 0.0006(14) -0.0011(14)
B4_9 0.0276(17) 0.0275(19) 0.0288(18) 0.0053(15) 0.0048(14) -0.0015(14)
B5_9 0.0243(17) 0.0267(18) 0.0311(19) 0.0014(15) 0.0018(14) -0.0022(14)
B6_9 0.0241(17) 0.0285(19) 0.033(2) 0.0033(15) 0.0035(14) -0.0061(14)
Cl1_9 0.0449(5) 0.0452(5) 0.0394(5) 0.0077(4) 0.0190(4) 0.0032(4)
Cl2_9 0.0411(5) 0.0295(4) 0.0420(5) -0.0038(4) 0.0039(4) 0.0010(4)
Cl3_9 0.0292(4) 0.0348(5) 0.0664(7) 0.0039(4) 0.0057(4) -0.0096(4)
Cl4_9 0.0426(5) 0.0509(6) 0.0354(5) -0.0033(4) -0.0087(4) 0.0008(4)
Cl5_9 0.0239(4) 0.0397(5) 0.0487(5) 0.0047(4) 0.0005(3) 0.0034(3)
Cl6_9 0.0415(5) 0.0347(5) 0.0375(5) 0.0131(4) 0.0044(4) 0.0032(4)
C1_10 0.115(6) 0.064(4) 0.087(5) 0.000(3) 0.035(4) 0.002(4)
Cl1_10 0.241(4) 0.139(2) 0.212(3) 0.068(2) 0.141(3) -0.005(2)
Cl2_10 0.0963(11) 0.0625(9) 0.0849(11) 0.0005(8) 0.0238(9) 0.0085(8)
C1_11 0.074(4) 0.078(4) 0.099(5) 0.017(4) 0.016(4) 0.010(3)
C2_11 0.069(4) 0.071(4) 0.102(5) 0.014(4) 0.023(3) 0.022(3)
C3_11 0.066(3) 0.067(4) 0.072(4) -0.003(3) 0.011(3) 0.006(3)
C4_11 0.129(7) 0.083(5) 0.089(5) -0.018(4) -0.003(5) 0.035(5)
C5_11 0.141(7) 0.070(5) 0.106(6) -0.006(4) 0.023(5) 0.041(5)
C6_11 0.067(4) 0.119(7) 0.088(5) 0.033(4) 0.008(4) 0.024(4)
C7_11 0.072(4) 0.076(4) 0.119(6) 0.002(4) -0.010(4) 0.005(3)

loop_
_atom_type_symbol
_atom_type_description
_atom_type_scat_dispersion_real
_atom_type_scat_dispersion_imag
_atom_type_scat_source
C C 0.0033 0.0016 'International Tables Vol C Tables 4.2.6.8 and 6.1.1.4'
H H 0.0000 0.0000 'International Tables Vol C Tables 4.2.6.8 and 6.1.1.4'
B B 0.0013 0.0007 'International Tables Vol C Tables 4.2.6.8 and 6.1.1.4'
N N 0.0061 0.0033 'International Tables Vol C Tables 4.2.6.8 and 6.1.1.4'
P P 0.1023 0.0942 'International Tables Vol C Tables 4.2.6.8 and 6.1.1.4'
Cl Cl 0.1484 0.1585 'International Tables Vol C Tables 4.2.6.8 and 6.1.1.4'
Br Br -0.2901 2.4595 'International Tables Vol C Tables 4.2.6.8 and 6.1.1.4'
Pt Pt -1.7033 8.3905 'International Tables Vol C Tables 4.2.6.8 and 6.1.1.4'

loop_
_geom_angle_atom_site_label_1
_geom_angle_atom_site_label_2
_geom_angle_atom_site_label_3
_geom_angle
_geom_angle_site_symmetry_1
_geom_angle_site_symmetry_3
B1 Pt1 N1_7 164.54(14) . .
B1 Pt1 P1 90.83(12) . .
N1_7 Pt1 P1 90.43(9) . .
B1 Pt1 P2 91.27(12) . .
N1_7 Pt1 P2 90.68(9) . .
P1 Pt1 P2 168.03(3) . .
C1_2 P1 C1_3 103.51(16) . .
C1_2 P1 C1_1 110.83(16) . .
C1_3 P1 C1_1 103.77(16) . .
C1_2 P1 Pt1 112.57(12) . .
C1_3 P1 Pt1 108.58(11) . .
C1_1 P1 Pt1 116.36(12) . .
C1_6 P2 C1_4 104.37(17) . .
C1_6 P2 C1_5 109.92(17) . .
C1_4 P2 C1_5 103.62(16) . .
C1_6 P2 Pt1 112.40(12) . .
C1_4 P2 Pt1 108.39(12) . .
C1_5 P2 Pt1 116.99(12) . .
N2_8 B1 Br1 115.3(3) . .
N2_8 B1 Pt1 123.8(3) . .
Br1 B1 Pt1 120.9(2) . .
C2_1 C1_1 C6_1 109.1(3) . .
C2_1 C1_1 P1 112.8(2) . .
C6_1 C1_1 P1 117.8(3) . .
C2_1 C1_1 H1_1 105.3 . .
C6_1 C1_1 H1_1 105.3 . .
P1 C1_1 H1_1 105.3 . .
C1_1 C2_1 C3_1 110.2(3) . .
C1_1 C2_1 H2A_1 109.6 . .
C3_1 C2_1 H2A_1 109.6 . .
C1_1 C2_1 H2B_1 109.6 . .
C3_1 C2_1 H2B_1 109.6 . .
H2A_1 C2_1 H2B_1 108.1 . .
C4_1 C3_1 C2_1 110.7(4) . .
C4_1 C3_1 H3A_1 109.5 . .
C2_1 C3_1 H3A_1 109.5 . .
C4_1 C3_1 H3B_1 109.5 . .
C2_1 C3_1 H3B_1 109.5 . .
H3A_1 C3_1 H3B_1 108.1 . .
C5_1 C4_1 C3_1 111.4(3) . .
C5_1 C4_1 H4A_1 109.4 . .
C3_1 C4_1 H4A_1 109.4 . .
C5_1 C4_1 H4B_1 109.4 . .
C3_1 C4_1 H4B_1 109.4 . .
H4A_1 C4_1 H4B_1 108.0 . .
C4_1 C5_1 C6_1 112.3(3) . .
C4_1 C5_1 H5A_1 109.1 . .
C6_1 C5_1 H5A_1 109.1 . .
C4_1 C5_1 H5B_1 109.1 . .
C6_1 C5_1 H5B_1 109.1 . .
H5A_1 C5_1 H5B_1 107.9 . .
C5_1 C6_1 C1_1 110.0(3) . .
C5_1 C6_1 H6A_1 109.7 . .
C1_1 C6_1 H6A_1 109.7 . .
C5_1 C6_1 H6B_1 109.7 . .
C1_1 C6_1 H6B_1 109.7 . .
H6A_1 C6_1 H6B_1 108.2 . .
C2_2 C1_2 C6_2 110.5(3) . .
C2_2 C1_2 P1 115.0(2) . .
C6_2 C1_2 P1 115.7(2) . .
C2_2 C1_2 H1_2 104.8 . .
C6_2 C1_2 H1_2 104.8 . .
P1 C1_2 H1_2 104.8 . .
C3_2 C2_2 C1_2 110.1(3) . .
C3_2 C2_2 H2A_2 109.6 . .
C1_2 C2_2 H2A_2 109.6 . .
C3_2 C2_2 H2B_2 109.6 . .
C1_2 C2_2 H2B_2 109.6 . .
H2A_2 C2_2 H2B_2 108.2 . .
C4_2 C3_2 C2_2 111.6(3) . .
C4_2 C3_2 H3A_2 109.3 . .
C2_2 C3_2 H3A_2 109.3 . .
C4_2 C3_2 H3B_2 109.3 . .
C2_2 C3_2 H3B_2 109.3 . .
H3A_2 C3_2 H3B_2 108.0 . .
C3_2 C4_2 C5_2 111.3(3) . .
C3_2 C4_2 H4A_2 109.4 . .
C5_2 C4_2 H4A_2 109.4 . .
C3_2 C4_2 H4B_2 109.4 . .
C5_2 C4_2 H4B_2 109.4 . .
H4A_2 C4_2 H4B_2 108.0 . .
C4_2 C5_2 C6_2 111.3(3) . .
C4_2 C5_2 H5A_2 109.4 . .
C6_2 C5_2 H5A_2 109.4 . .
C4_2 C5_2 H5B_2 109.4 . .
C6_2 C5_2 H5B_2 109.4 . .
H5A_2 C5_2 H5B_2 108.0 . .
C5_2 C6_2 C1_2 109.9(3) . .
C5_2 C6_2 H6A_2 109.7 . .
C1_2 C6_2 H6A_2 109.7 . .
C5_2 C6_2 H6B_2 109.7 . .
C1_2 C6_2 H6B_2 109.7 . .
H6A_2 C6_2 H6B_2 108.2 . .
C6_3 C1_3 C2_3 111.0(3) . .
C6_3 C1_3 P1 110.0(2) . .
C2_3 C1_3 P1 115.0(2) . .
C6_3 C1_3 H1_3 106.8 . .
C2_3 C1_3 H1_3 106.8 . .
P1 C1_3 H1_3 106.8 . .
C3_3 C2_3 C1_3 109.6(3) . .
C3_3 C2_3 H2A_3 109.8 . .
C1_3 C2_3 H2A_3 109.8 . .
C3_3 C2_3 H2B_3 109.8 . .
C1_3 C2_3 H2B_3 109.8 . .
H2A_3 C2_3 H2B_3 108.2 . .
C4_3 C3_3 C2_3 111.4(4) . .
C4_3 C3_3 H3A_3 109.3 . .
C2_3 C3_3 H3A_3 109.3 . .
C4_3 C3_3 H3B_3 109.3 . .
C2_3 C3_3 H3B_3 109.3 . .
H3A_3 C3_3 H3B_3 108.0 . .
C3_3 C4_3 C5_3 111.5(4) . .
C3_3 C4_3 H4A_3 109.3 . .
C5_3 C4_3 H4A_3 109.3 . .
C3_3 C4_3 H4B_3 109.3 . .
C5_3 C4_3 H4B_3 109.3 . .
H4A_3 C4_3 H4B_3 108.0 . .
C4_3 C5_3 C6_3 112.1(4) . .
C4_3 C5_3 H5A_3 109.2 . .
C6_3 C5_3 H5A_3 109.2 . .
C4_3 C5_3 H5B_3 109.2 . .
C6_3 C5_3 H5B_3 109.2 . .
H5A_3 C5_3 H5B_3 107.9 . .
C5_3 C6_3 C1_3 111.3(3) . .
C5_3 C6_3 H6A_3 109.4 . .
C1_3 C6_3 H6A_3 109.4 . .
C5_3 C6_3 H6B_3 109.4 . .
C1_3 C6_3 H6B_3 109.4 . .
H6A_3 C6_3 H6B_3 108.0 . .
C6_4 C1_4 C2_4 110.7(3) . .
C6_4 C1_4 P2 114.0(3) . .
C2_4 C1_4 P2 110.9(3) . .
C6_4 C1_4 H1_4 106.9 . .
C2_4 C1_4 H1_4 106.9 . .
P2 C1_4 H1_4 106.9 . .
C3_4 C2_4 C1_4 111.2(3) . .
C3_4 C2_4 H2A_4 109.4 . .
C1_4 C2_4 H2A_4 109.4 . .
C3_4 C2_4 H2B_4 109.4 . .
C1_4 C2_4 H2B_4 109.4 . .
H2A_4 C2_4 H2B_4 108.0 . .
C4_4 C3_4 C2_4 111.3(4) . .
C4_4 C3_4 H3A_4 109.4 . .
C2_4 C3_4 H3A_4 109.4 . .
C4_4 C3_4 H3B_4 109.4 . .
C2_4 C3_4 H3B_4 109.4 . .
H3A_4 C3_4 H3B_4 108.0 . .
C5_4 C4_4 C3_4 110.9(4) . .
C5_4 C4_4 H4A_4 109.5 . .
C3_4 C4_4 H4A_4 109.5 . .
C5_4 C4_4 H4B_4 109.5 . .
C3_4 C4_4 H4B_4 109.5 . .
H4A_4 C4_4 H4B_4 108.0 . .
C4_4 C5_4 C6_4 111.7(4) . .
C4_4 C5_4 H5A_4 109.3 . .
C6_4 C5_4 H5A_4 109.3 . .
C4_4 C5_4 H5B_4 109.3 . .
C6_4 C5_4 H5B_4 109.3 . .
H5A_4 C5_4 H5B_4 107.9 . .
C1_4 C6_4 C5_4 110.5(3) . .
C1_4 C6_4 H6A_4 109.5 . .
C5_4 C6_4 H6A_4 109.5 . .
C1_4 C6_4 H6B_4 109.5 . .
C5_4 C6_4 H6B_4 109.5 . .
H6A_4 C6_4 H6B_4 108.1 . .
C6_5 C1_5 C2_5 109.0(3) . .
C6_5 C1_5 P2 113.9(2) . .
C2_5 C1_5 P2 118.1(3) . .
C6_5 C1_5 H1_5 104.8 . .
C2_5 C1_5 H1_5 104.8 . .
P2 C1_5 H1_5 104.8 . .
C3_5 C2_5 C1_5 110.2(3) . .
C3_5 C2_5 H2A_5 109.6 . .
C1_5 C2_5 H2A_5 109.6 . .
C3_5 C2_5 H2B_5 109.6 . .
C1_5 C2_5 H2B_5 109.6 . .
H2A_5 C2_5 H2B_5 108.1 . .
C4_5 C3_5 C2_5 112.4(3) . .
C4_5 C3_5 H3A_5 109.1 . .
C2_5 C3_5 H3A_5 109.1 . .
C4_5 C3_5 H3B_5 109.1 . .
C2_5 C3_5 H3B_5 109.1 . .
H3A_5 C3_5 H3B_5 107.9 . .
C3_5 C4_5 C5_5 111.2(3) . .
C3_5 C4_5 H4A_5 109.4 . .
C5_5 C4_5 H4A_5 109.4 . .
C3_5 C4_5 H4B_5 109.4 . .
C5_5 C4_5 H4B_5 109.4 . .
H4A_5 C4_5 H4B_5 108.0 . .
C6_5 C5_5 C4_5 110.4(3) . .
C6_5 C5_5 H5A_5 109.6 . .
C4_5 C5_5 H5A_5 109.6 . .
C6_5 C5_5 H5B_5 109.6 . .
C4_5 C5_5 H5B_5 109.6 . .
H5A_5 C5_5 H5B_5 108.1 . .
C5_5 C6_5 C1_5 109.8(3) . .
C5_5 C6_5 H6A_5 109.7 . .
C1_5 C6_5 H6A_5 109.7 . .
C5_5 C6_5 H6B_5 109.7 . .
C1_5 C6_5 H6B_5 109.7 . .
H6A_5 C6_5 H6B_5 108.2 . .
C6_6 C1_6 C2_6 109.9(3) . .
C6_6 C1_6 P2 115.9(3) . .
C2_6 C1_6 P2 113.7(3) . .
C6_6 C1_6 H1_6 105.5 . .
C2_6 C1_6 H1_6 105.5 . .
P2 C1_6 H1_6 105.5 . .
C3_6 C2_6 C1_6 111.0(4) . .
C3_6 C2_6 H2A_6 109.4 . .
C1_6 C2_6 H2A_6 109.4 . .
C3_6 C2_6 H2B_6 109.4 . .
C1_6 C2_6 H2B_6 109.4 . .
H2A_6 C2_6 H2B_6 108.0 . .
C4_6 C3_6 C2_6 111.4(4) . .
C4_6 C3_6 H3A_6 109.3 . .
C2_6 C3_6 H3A_6 109.3 . .
C4_6 C3_6 H3B_6 109.3 . .
C2_6 C3_6 H3B_6 109.3 . .
H3A_6 C3_6 H3B_6 108.0 . .
C5_6 C4_6 C3_6 111.1(4) . .
C5_6 C4_6 H4A_6 109.4 . .
C3_6 C4_6 H4A_6 109.4 . .
C5_6 C4_6 H4B_6 109.4 . .
C3_6 C4_6 H4B_6 109.4 . .
H4A_6 C4_6 H4B_6 108.0 . .
C4_6 C5_6 C6_6 111.9(4) . .
C4_6 C5_6 H5A_6 109.2 . .
C6_6 C5_6 H5A_6 109.2 . .
C4_6 C5_6 H5B_6 109.2 . .
C6_6 C5_6 H5B_6 109.2 . .
H5A_6 C5_6 H5B_6 107.9 . .
C5_6 C6_6 C1_6 110.6(3) . .
C5_6 C6_6 H6A_6 109.5 . .
C1_6 C6_6 H6A_6 109.5 . .
C5_6 C6_6 H6B_6 109.5 . .
C1_6 C6_6 H6B_6 109.5 . .
H6A_6 C6_6 H6B_6 108.1 . .
C1_7 N1_7 Pt1 149.5(3) . .
N1_7 C1_7 C2_7 175.1(4) . .
C1_7 C2_7 H2A_7 109.5 . .
C1_7 C2_7 H2B_7 109.5 . .
H2A_7 C2_7 H2B_7 109.5 . .
C1_7 C2_7 H2C_7 109.5 . .
H2A_7 C2_7 H2C_7 109.5 . .
H2B_7 C2_7 H2C_7 109.5 . .
B1 N2_8 C2_8 127.4(3) . .
B1 N2_8 C1_8 120.6(3) . .
C2_8 N2_8 C1_8 111.9(3) . .
N2_8 C1_8 H1A_8 109.5 . .
N2_8 C1_8 H1B_8 109.5 . .
H1A_8 C1_8 H1B_8 109.5 . .
N2_8 C1_8 H1C_8 109.5 . .
H1A_8 C1_8 H1C_8 109.5 . .
H1B_8 C1_8 H1C_8 109.5 . .
N2_8 C2_8 H2A_8 109.5 . .
N2_8 C2_8 H2B_8 109.5 . .
H2A_8 C2_8 H2B_8 109.5 . .
N2_8 C2_8 H2C_8 109.5 . .
H2A_8 C2_8 H2C_8 109.5 . .
H2B_8 C2_8 H2C_8 109.5 . .
B2_9 B1_9 B3_9 60.3(2) . .
B2_9 B1_9 B4_9 107.9(3) . .
B3_9 B1_9 B4_9 60.0(2) . .
B2_9 B1_9 B6_9 59.9(2) . 3_566
B3_9 B1_9 B6_9 108.3(3) . 3_566
B4_9 B1_9 B6_9 107.7(3) . 3_566
B2_9 B1_9 Cl4_9 122.1(3) . .
B3_9 B1_9 Cl4_9 120.9(3) . .
B4_9 B1_9 Cl4_9 121.3(3) . .
B6_9 B1_9 Cl4_9 122.4(3) 3_566 .
B2_9 B1_9 B5_9 107.8(3) . 3_566
B3_9 B1_9 B5_9 108.4(3) . 3_566
B4_9 B1_9 B5_9 60.1(2) . 3_566
B6_9 B1_9 B5_9 59.7(2) 3_566 3_566
Cl4_9 B1_9 B5_9 121.8(3) . 3_566
B4_9 B2_9 B1_9 108.2(3) 3_566 .
B4_9 B2_9 B6_9 60.0(2) 3_566 3_566
B1_9 B2_9 B6_9 60.2(2) . 3_566
B4_9 B2_9 B5_9 60.4(2) 3_566 .
B1_9 B2_9 B5_9 108.0(3) . .
B6_9 B2_9 B5_9 108.5(3) 3_566 .
B4_9 B2_9 B3_9 108.3(3) 3_566 .
B1_9 B2_9 B3_9 60.0(2) . .
B6_9 B2_9 B3_9 108.3(3) 3_566 .
B5_9 B2_9 B3_9 59.9(2) . .
B4_9 B2_9 Cl5_9 120.6(3) 3_566 .
B1_9 B2_9 Cl5_9 121.5(3) . .
B6_9 B2_9 Cl5_9 119.7(2) 3_566 .
B5_9 B2_9 Cl5_9 122.7(3) . .
B3_9 B2_9 Cl5_9 123.3(2) . .
B1_9 B3_9 B4_9 60.1(2) . .
B1_9 B3_9 B5_9 108.0(3) . .
B4_9 B3_9 B5_9 107.5(3) . .
B1_9 B3_9 Cl6_9 121.6(3) . .
B4_9 B3_9 Cl6_9 120.5(3) . .
B5_9 B3_9 Cl6_9 122.8(3) . .
B1_9 B3_9 B2_9 59.7(2) . .
B4_9 B3_9 B2_9 107.5(3) . .
B5_9 B3_9 B2_9 60.0(2) . .
Cl6_9 B3_9 B2_9 123.5(3) . .
B1_9 B3_9 B6_9 107.8(3) . .
B4_9 B3_9 B6_9 59.7(2) . .
B5_9 B3_9 B6_9 59.8(2) . .
Cl6_9 B3_9 B6_9 121.1(2) . .
B2_9 B3_9 B6_9 107.6(3) . .
B2_9 B4_9 B6_9 60.2(2) 3_566 .
B2_9 B4_9 B3_9 108.5(3) 3_566 .
B6_9 B4_9 B3_9 60.3(2) . .
B2_9 B4_9 B1_9 108.3(3) 3_566 .
B6_9 B4_9 B1_9 108.2(3) . .
B3_9 B4_9 B1_9 59.9(2) . .
B2_9 B4_9 Cl1_9 122.1(3) 3_566 .
B6_9 B4_9 Cl1_9 122.2(2) . .
B3_9 B4_9 Cl1_9 121.3(3) . .
B1_9 B4_9 Cl1_9 120.8(3) . .
B2_9 B4_9 B5_9 60.2(2) 3_566 3_566
B6_9 B4_9 B5_9 108.4(3) . 3_566
B3_9 B4_9 B5_9 108.3(3) . 3_566
B1_9 B4_9 B5_9 60.1(2) . 3_566
Cl1_9 B4_9 B5_9 121.1(3) . 3_566
B6_9 B5_9 B3_9 60.2(2) . .
B6_9 B5_9 B2_9 107.9(3) . .
B3_9 B5_9 B2_9 60.1(2) . .
B6_9 B5_9 Cl2_9 122.1(2) . .
B3_9 B5_9 Cl2_9 122.5(3) . .
B2_9 B5_9 Cl2_9 122.2(2) . .
B6_9 B5_9 B4_9 107.7(3) . 3_566
B3_9 B5_9 B4_9 107.6(3) . 3_566
B2_9 B5_9 B4_9 59.4(2) . 3_566
Cl2_9 B5_9 B4_9 121.3(3) . 3_566
B6_9 B5_9 B1_9 60.0(2) . 3_566
B3_9 B5_9 B1_9 108.0(3) . 3_566
B2_9 B5_9 B1_9 107.3(3) . 3_566
Cl2_9 B5_9 B1_9 121.3(3) . 3_566
B4_9 B5_9 B1_9 59.8(2) 3_566 3_566
B4_9 B6_9 B2_9 59.8(2) . 3_566
B4_9 B6_9 B5_9 108.0(3) . .
B2_9 B6_9 B5_9 108.2(3) 3_566 .
B4_9 B6_9 B1_9 107.7(3) . 3_566
B2_9 B6_9 B1_9 59.8(2) 3_566 3_566
B5_9 B6_9 B1_9 60.3(2) . 3_566
B4_9 B6_9 Cl3_9 122.2(3) . .
B2_9 B6_9 Cl3_9 121.1(3) 3_566 .
B5_9 B6_9 Cl3_9 121.7(3) . .
B1_9 B6_9 Cl3_9 121.0(3) 3_566 .
B4_9 B6_9 B3_9 60.0(2) . .
B2_9 B6_9 B3_9 108.0(3) 3_566 .
B5_9 B6_9 B3_9 60.0(2) . .
B1_9 B6_9 B3_9 108.1(3) 3_566 .
Cl3_9 B6_9 B3_9 122.5(3) . .
Cl1_10 C1_10 Cl2_10 107.9 . .
Cl1_10 C1_10 H1A_10 110.1 . .
Cl2_10 C1_10 H1A_10 110.1 . .
Cl1_10 C1_10 H1B_10 110.1 . .
Cl2_10 C1_10 H1B_10 110.1 . .
H1A_10 C1_10 H1B_10 108.4 . .
C2_11 C1_11 C6_11 120.0 . .
C2_11 C1_11 C7_11 120.0 . .
C6_11 C1_11 C7_11 120.0 . .
C3_11 C2_11 C1_11 120.0 . .
C3_11 C2_11 H2_11 120.0 . .
C1_11 C2_11 H2_11 120.0 . .
C2_11 C3_11 C4_11 120.0 . .
C2_11 C3_11 H3_11 120.0 . .
C4_11 C3_11 H3_11 120.0 . .
C5_11 C4_11 C3_11 120.0 . .
C5_11 C4_11 H4_11 120.0 . .
C3_11 C4_11 H4_11 120.0 . .
C6_11 C5_11 C4_11 120.0 . .
C6_11 C5_11 H5_11 120.0 . .
C4_11 C5_11 H5_11 120.0 . .
C5_11 C6_11 C1_11 120.0 . .
C5_11 C6_11 H6_11 120.0 . .
C1_11 C6_11 H6_11 120.0 . .
C1_11 C7_11 H7A_11 109.5 . .
C1_11 C7_11 H7B_11 109.5 . .
H7A_11 C7_11 H7B_11 109.5 . .
C1_11 C7_11 H7C_11 109.5 . .
H7A_11 C7_11 H7C_11 109.5 . .
H7B_11 C7_11 H7C_11 109.5 . .

loop_
_geom_bond_atom_site_label_1
_geom_bond_atom_site_label_2
_geom_bond_distance
_geom_bond_site_symmetry_2
Pt1 B1 2.005(4) .
Pt1 N1_7 2.168(3) .
Pt1 P1 2.3417(13) .
Pt1 P2 2.3455(14) .
P1 C1_2 1.848(4) .
P1 C1_3 1.850(4) .
P1 C1_1 1.854(4) .
P2 C1_6 1.848(4) .
P2 C1_4 1.853(4) .
P2 C1_5 1.856(4) .
Br1 B1 1.991(4) .
B1 N2_8 1.400(5) .
C1_1 C2_1 1.529(5) .
C1_1 C6_1 1.541(5) .
C1_1 H1_1 1.0000 .
C2_1 C3_1 1.534(5) .
C2_1 H2A_1 0.9900 .
C2_1 H2B_1 0.9900 .
C3_1 C4_1 1.519(6) .
C3_1 H3A_1 0.9900 .
C3_1 H3B_1 0.9900 .
C4_1 C5_1 1.517(6) .
C4_1 H4A_1 0.9900 .
C4_1 H4B_1 0.9900 .
C5_1 C6_1 1.531(5) .
C5_1 H5A_1 0.9900 .
C5_1 H5B_1 0.9900 .
C6_1 H6A_1 0.9900 .
C6_1 H6B_1 0.9900 .
C1_2 C2_2 1.532(5) .
C1_2 C6_2 1.544(5) .
C1_2 H1_2 1.0000 .
C2_2 C3_2 1.525(5) .
C2_2 H2A_2 0.9900 .
C2_2 H2B_2 0.9900 .
C3_2 C4_2 1.521(6) .
C3_2 H3A_2 0.9900 .
C3_2 H3B_2 0.9900 .
C4_2 C5_2 1.523(6) .
C4_2 H4A_2 0.9900 .
C4_2 H4B_2 0.9900 .
C5_2 C6_2 1.532(5) .
C5_2 H5A_2 0.9900 .
C5_2 H5B_2 0.9900 .
C6_2 H6A_2 0.9900 .
C6_2 H6B_2 0.9900 .
C1_3 C6_3 1.527(5) .
C1_3 C2_3 1.532(5) .
C1_3 H1_3 1.0000 .
C2_3 C3_3 1.528(5) .
C2_3 H2A_3 0.9900 .
C2_3 H2B_3 0.9900 .
C3_3 C4_3 1.514(7) .
C3_3 H3A_3 0.9900 .
C3_3 H3B_3 0.9900 .
C4_3 C5_3 1.517(7) .
C4_3 H4A_3 0.9900 .
C4_3 H4B_3 0.9900 .
C5_3 C6_3 1.522(6) .
C5_3 H5A_3 0.9900 .
C5_3 H5B_3 0.9900 .
C6_3 H6A_3 0.9900 .
C6_3 H6B_3 0.9900 .
C1_4 C6_4 1.529(5) .
C1_4 C2_4 1.534(5) .
C1_4 H1_4 1.0000 .
C2_4 C3_4 1.532(6) .
C2_4 H2A_4 0.9900 .
C2_4 H2B_4 0.9900 .
C3_4 C4_4 1.531(8) .
C3_4 H3A_4 0.9900 .
C3_4 H3B_4 0.9900 .
C4_4 C5_4 1.513(8) .
C4_4 H4A_4 0.9900 .
C4_4 H4B_4 0.9900 .
C5_4 C6_4 1.537(6) .
C5_4 H5A_4 0.9900 .
C5_4 H5B_4 0.9900 .
C6_4 H6A_4 0.9900 .
C6_4 H6B_4 0.9900 .
C1_5 C6_5 1.531(5) .
C1_5 C2_5 1.539(5) .
C1_5 H1_5 1.0000 .
C2_5 C3_5 1.526(6) .
C2_5 H2A_5 0.9900 .
C2_5 H2B_5 0.9900 .
C3_5 C4_5 1.511(6) .
C3_5 H3A_5 0.9900 .
C3_5 H3B_5 0.9900 .
C4_5 C5_5 1.526(6) .
C4_5 H4A_5 0.9900 .
C4_5 H4B_5 0.9900 .
C5_5 C6_5 1.520(5) .
C5_5 H5A_5 0.9900 .
C5_5 H5B_5 0.9900 .
C6_5 H6A_5 0.9900 .
C6_5 H6B_5 0.9900 .
C1_6 C6_6 1.534(5) .
C1_6 C2_6 1.538(5) .
C1_6 H1_6 1.0000 .
C2_6 C3_6 1.531(6) .
C2_6 H2A_6 0.9900 .
C2_6 H2B_6 0.9900 .
C3_6 C4_6 1.519(7) .
C3_6 H3A_6 0.9900 .
C3_6 H3B_6 0.9900 .
C4_6 C5_6 1.504(8) .
C4_6 H4A_6 0.9900 .
C4_6 H4B_6 0.9900 .
C5_6 C6_6 1.529(6) .
C5_6 H5A_6 0.9900 .
C5_6 H5B_6 0.9900 .
C6_6 H6A_6 0.9900 .
C6_6 H6B_6 0.9900 .
N1_7 C1_7 1.145(5) .
C1_7 C2_7 1.437(5) .
C2_7 H2A_7 0.9800 .
C2_7 H2B_7 0.9800 .
C2_7 H2C_7 0.9800 .
N2_8 C2_8 1.452(5) .
N2_8 C1_8 1.495(5) .
C1_8 H1A_8 0.9800 .
C1_8 H1B_8 0.9800 .
C1_8 H1C_8 0.9800 .
C2_8 H2A_8 0.9800 .
C2_8 H2B_8 0.9800 .
C2_8 H2C_8 0.9800 .
B1_9 B2_9 1.778(6) .
B1_9 B3_9 1.782(6) .
B1_9 B4_9 1.785(5) .
B1_9 B6_9 1.786(6) 3_566
B1_9 Cl4_9 1.788(4) .
B1_9 B5_9 1.792(6) 3_566
B2_9 B4_9 1.773(6) 3_566
B2_9 B6_9 1.780(6) 3_566
B2_9 B5_9 1.788(6) .
B2_9 B3_9 1.788(5) .
B2_9 Cl5_9 1.801(4) .
B3_9 B4_9 1.784(6) .
B3_9 B5_9 1.785(6) .
B3_9 Cl6_9 1.786(4) .
B3_9 B6_9 1.789(6) .
B4_9 B2_9 1.773(6) 3_566
B4_9 B6_9 1.777(6) .
B4_9 Cl1_9 1.791(4) .
B4_9 B5_9 1.792(5) 3_566
B5_9 B6_9 1.781(5) .
B5_9 Cl2_9 1.791(4) .
B5_9 B4_9 1.792(5) 3_566
B5_9 B1_9 1.792(6) 3_566
B6_9 B2_9 1.780(6) 3_566
B6_9 B1_9 1.786(6) 3_566
B6_9 Cl3_9 1.786(4) .
C1_10 Cl1_10 1.7578 .
C1_10 Cl2_10 1.7578 .
C1_10 H1A_10 1.1025 .
C1_10 H1B_10 1.1025 .
C1_11 C2_11 1.4000 .
C1_11 C6_11 1.4000 .
C1_11 C7_11 1.5200 .
C2_11 C3_11 1.4000 .
C2_11 H2_11 0.9500 .
C3_11 C4_11 1.4000 .
C3_11 H3_11 0.9500 .
C4_11 C5_11 1.4000 .
C4_11 H4_11 0.9500 .
C5_11 C6_11 1.4000 .
C5_11 H5_11 0.9500 .
C6_11 H6_11 0.9500 .
C7_11 H7A_11 0.9800 .
C7_11 H7B_11 0.9800 .
C7_11 H7C_11 0.9800 .
